data_9011788
loop_
_publ_author_name
'Perrotta, A. J.'

_publ_section_title
;
 The crystal structure of epistilbite
;
_journal_name_full 'Mineralogical Magazine'
_journal_page_first 480
_journal_page_last 490
_journal_paper_doi 10.1180/minmag.1967.036.280.02
_journal_volume 36
_journal_year 1967
_chemical_compound_source 'Teigarhorn, Iceland'
_chemical_formula_sum 'Al3.144 Ca1.296 H13.62 K0.05 Na0.53 O31.87 Si8.856'
_chemical_name_mineral Epistilbite
_space_group_IT_number 12
_symmetry_space_group_name_Hall '-C 2y'
_symmetry_space_group_name_H-M 'C 1 2/m 1'
_cell_angle_alpha 90
_cell_angle_beta 124.54
_cell_angle_gamma 90
_cell_formula_units_Z 2
_cell_length_a 9.08
_cell_length_b 17.74
_cell_length_c 10.25
_cell_volume 1360.030
_database_code_amcsd 0014448
_exptl_crystal_density_diffrn 2.255
_cod_original_formula_sum 'Ca1.296 Na.53 K.05 (Al3.144 Si8.856) O31.87 H13.62'
_cod_database_code 9011788

loop_
_space_group_symop_operation_xyz
x,y,z
1/2+x,1/2+y,z
x,-y,z
1/2+x,1/2-y,z
-x,y,-z
1/2-x,1/2+y,-z
-x,-y,-z
1/2-x,1/2-y,-z

loop_
_atom_site_label
_atom_site_fract_x
_atom_site_fract_y
_atom_site_fract_z
_atom_site_occupancy
_atom_site_U_iso_or_equiv
_atom_site_type_symbol
_atom_site_attached_hydrogens
Ca 0.76000 0.00000 0.25100 0.64800 0.03293 Ca 0
Na 0.76000 0.00000 0.25100 0.26500 0.03293 Na 0
K 0.76000 0.00000 0.25100 0.02500 0.03293 K 0
AlTA 0.00100 0.08800 0.16100 0.26200 0.00760 Al 0
SiTA 0.00100 0.08800 0.16100 0.73800 0.00760 Si 0
AlTB 0.29300 0.20800 0.39000 0.26200 0.01013 Al 0
SiTB 0.29300 0.20800 0.39000 0.73800 0.01013 Si 0
AlTC 0.70700 0.19700 0.09700 0.26200 0.01393 Al 0
SiTC 0.70700 0.19700 0.09700 0.73800 0.01393 Si 0
O1 0.02100 0.00000 0.21500 1.00000 0.01013 O 0
O2 0.00000 0.10000 0.00000 1.00000 0.02533 O 0
O3 0.81200 0.11700 0.13200 1.00000 0.02153 O 0
O4 0.17000 0.13400 0.30900 1.00000 0.01900 O 0
O5 0.50000 0.18000 0.00000 1.00000 0.03926 O 0
O6 0.50000 0.17900 0.50000 1.00000 0.01393 O 0
O7 0.75000 0.25000 0.00000 1.00000 0.05826 O 0
O8 0.77300 0.23300 0.26100 1.00000 0.05953 O 0
O9 0.25000 0.25000 0.50000 1.00000 0.05826 O 0
Wat1 0.72400 0.00000 0.50200 0.87440 0.06206 O 2
Wat2 0.00000 0.07800 0.50000 0.87440 0.06206 O 2
Wat3 0.55900 0.08200 0.28100 0.87440 0.05066 O 2
Wat4 0.50000 0.00000 0.00000 0.87440 0.04179 O 2

loop_
_cod_changelog_entry_id
_cod_changelog_entry_author
_cod_changelog_entry_date
_cod_changelog_entry_text
1
;cod-tools version 3.8.0
Id: cif_guess_AMCSD_atom_types 9581 2023-05-17 12:35:41Z saulius
;
2023-05-21T08:54:11+03:00
;Derived atom types and hydrogen counts
from atom names that follow the AMCSD naming convention
(Wat == water, O-H == hydroxyl).
;

loop_
_cod_related_entry_id
_cod_related_entry_database
_cod_related_entry_code
1 AMCSD 0014448

_cod_duplicate_entry 9009440
